data_2242974
loop_
_publ_author_name
'Ghandour, Ismail'
'Bouayad, Abdelouahed'
'H\"okelek, Tuncer'
'Haoudi, Amal'
'Capet, Fr\'ed\'eric'
'Renard, Catherine'
'Kandri Rodi, Youssef'

_publ_section_title
;
 Crystal structure, Hirshfeld surface analysis and interaction energy and
 DFT studies of
 5,5-diphenyl-1,3-bis(prop-2-yn-1-yl)imidazolidine-2,4-dione
;
_journal_coeditor_code LH5908
_journal_issue 7
_journal_name_full 'Acta Crystallographica Section E'
_journal_page_first 951
_journal_page_last 956
_journal_paper_doi 10.1107/S2056989019007801
_journal_volume 75
_journal_year 2019
_chemical_absolute_configuration unk
_chemical_formula_iupac 'C21 H16 N2 O2'
_chemical_formula_moiety 'C21 H16 N2 O2'
_chemical_formula_sum 'C21 H16 N2 O2'
_chemical_formula_weight 328.36
_chemical_name_systematic
;
5,5-Diphenyl-1,3-bis(prop-2-yn-1-yl)imidazolidine-2,4-dione
;
_space_group_crystal_system monoclinic
_space_group_IT_number 4
_space_group_name_Hall 'P 2yb'
_space_group_name_H-M_alt 'P 1 21 1'
_symmetry_space_group_name_Hall 'P 2yb'
_symmetry_space_group_name_H-M 'P 1 21 1'
_atom_sites_solution_hydrogens difmap
_atom_sites_solution_primary dual
_audit_creation_method
;
Olex2 1.2
(compiled 2017.03.28 svn.r3405 for OlexSys, GUI svn.r5337)
;
_cell_angle_alpha 90
_cell_angle_beta 97.104(12)
_cell_angle_gamma 90
_cell_formula_units_Z 2
_cell_length_a 10.144(3)
_cell_length_b 7.952(2)
_cell_length_c 10.928(3)
_cell_measurement_reflns_used 9652
_cell_measurement_temperature 296.15
_cell_measurement_theta_max 27.21
_cell_measurement_theta_min 3.18
_cell_volume 874.7(4)
_computing_cell_refinement
;
SAINT (Bruker, 2016)
;
_computing_data_collection
;
APEX3 (Bruker, 2016)
;
_computing_data_reduction
;
SAINT (Bruker, 2016)
;
_computing_molecular_graphics
;
<i>OLEX2</i> (Dolomanov <i>et al.</i>,  2009)
;
_computing_publication_material
;
<i>OLEX2</i> (Dolomanov <i>et al.</i>,  2009)
;
_computing_structure_refinement
;
SHELXL (Sheldrick, 2015b)
;
_computing_structure_solution
;
SHELXT (Sheldrick, 2015a)
;
_diffrn_ambient_temperature 296.15
_diffrn_measured_fraction_theta_full 1.000
_diffrn_measured_fraction_theta_max 0.998
_diffrn_measurement_device_type 'Bruker APEXII CCD'
_diffrn_measurement_method '\f and \w scans'
_diffrn_radiation_type MoK\a
_diffrn_radiation_wavelength 0.71073
_diffrn_reflns_av_R_equivalents 0.0373
_diffrn_reflns_av_unetI/netI 0.0244
_diffrn_reflns_limit_h_max 13
_diffrn_reflns_limit_h_min -13
_diffrn_reflns_limit_k_max 10
_diffrn_reflns_limit_k_min -10
_diffrn_reflns_limit_l_max 14
_diffrn_reflns_limit_l_min -13
_diffrn_reflns_number 21744
_diffrn_reflns_theta_full 25.242
_diffrn_reflns_theta_max 27.493
_diffrn_reflns_theta_min 1.878
_diffrn_standards_number 0
_exptl_absorpt_coefficient_mu 0.081
_exptl_absorpt_correction_T_max 0.7455
_exptl_absorpt_correction_T_min 0.6944
_exptl_absorpt_correction_type multi-scan
_exptl_absorpt_process_details
;
(SADABS; Bruker, 2016)
;
_exptl_crystal_colour colourless
_exptl_crystal_density_diffrn 1.247
_exptl_crystal_description prism
_exptl_crystal_F_000 344
_exptl_crystal_size_max 0.34
_exptl_crystal_size_mid 0.17
_exptl_crystal_size_min 0.12
_refine_diff_density_max 0.138
_refine_diff_density_min -0.160
_refine_ls_abs_structure_details
;
Flack <i>x</i> determined using 1436 quotients
[(<i>I</i>^+^)-(<i>I</i>^-^)]/[(<i>I</i>^+^)+(<i>I</i>^-^)]
(Parsons et al., 2013)
;
_refine_ls_abs_structure_Flack -0.3(4)
_refine_ls_extinction_method none
_refine_ls_goodness_of_fit_ref 1.029
_refine_ls_hydrogen_treatment refall
_refine_ls_matrix_type full
_refine_ls_number_parameters 290
_refine_ls_number_reflns 3988
_refine_ls_number_restraints 1
_refine_ls_restrained_S_all 1.029
_refine_ls_R_factor_all 0.0414
_refine_ls_R_factor_gt 0.0352
_refine_ls_shift/su_max 0.000
_refine_ls_shift/su_mean 0.000
_refine_ls_structure_factor_coef Fsqd
_refine_ls_weighting_details 'w=1/[\s^2^(Fo^2^)+(0.0457P)^2^+0.0829P] where P=(Fo^2^+2Fc^2^)/3'
_refine_ls_weighting_scheme calc
_refine_ls_wR_factor_gt 0.0863
_refine_ls_wR_factor_ref 0.0901
_reflns_number_gt 3529
_reflns_number_total 3988
_reflns_threshold_expression 'I > 2\s(I)'
_cod_data_source_file lh5908sup1.cif
_cod_data_source_block I
_cod_original_cell_volume 874.8(4)
_cod_database_code 2242974
_shelx_space_group_comment
;
The symmetry employed for this shelxl refinement is uniquely defined
by the following loop, which should always be used as a source of
symmetry information in preference to the above space-group names.
They are only intended as comments.
;

loop_
_space_group_symop_operation_xyz
'x, y, z'
'-x, y+1/2, -z'

loop_
_atom_site_type_symbol
_atom_site_label
_atom_site_fract_x
_atom_site_fract_y
_atom_site_fract_z
_atom_site_U_iso_or_equiv
_atom_site_adp_type
_atom_site_calc_flag
_atom_site_occupancy
O O1 0.27390(15) 0.2664(2) 0.19321(15) 0.0502(4) Uani d 1
O O2 -0.01151(15) 0.7093(2) 0.18041(16) 0.0521(4) Uani d 1
N N1 0.10965(17) 0.4650(2) 0.16652(16) 0.0421(4) Uani d 1
N N2 0.20794(16) 0.6856(2) 0.26052(16) 0.0408(4) Uani d 1
C C1 0.30827(18) 0.5513(3) 0.27974(18) 0.0380(4) Uani d 1
C C2 0.2324(2) 0.4054(3) 0.20923(18) 0.0387(4) Uani d 1
C C3 0.09114(19) 0.6317(3) 0.20165(18) 0.0390(4) Uani d 1
C C4 0.33794(18) 0.5114(2) 0.41722(19) 0.0385(4) Uani d 1
C C5 0.2604(2) 0.3960(3) 0.4718(2) 0.0458(5) Uani d 1
C C6 0.2784(3) 0.3712(4) 0.5987(2) 0.0565(6) Uani d 1
C C7 0.3738(3) 0.4604(4) 0.6713(2) 0.0572(6) Uani d 1
C C8 0.4520(2) 0.5750(3) 0.6180(2) 0.0526(6) Uani d 1
C C9 0.4342(2) 0.6008(3) 0.4921(2) 0.0454(5) Uani d 1
C C10 0.42895(19) 0.5861(3) 0.21163(19) 0.0395(4) Uani d 1
C C11 0.5495(2) 0.5070(3) 0.2474(2) 0.0441(5) Uani d 1
C C12 0.6546(2) 0.5272(3) 0.1782(2) 0.0543(6) Uani d 1
C C13 0.6410(3) 0.6249(4) 0.0733(2) 0.0606(6) Uani d 1
C C14 0.5225(3) 0.7025(4) 0.0372(2) 0.0622(7) Uani d 1
C C15 0.4163(2) 0.6834(3) 0.1052(2) 0.0538(6) Uani d 1
C C16 0.0113(3) 0.3724(4) 0.0851(2) 0.0541(6) Uani d 1
C C17 -0.0433(2) 0.2305(3) 0.1448(3) 0.0613(7) Uani d 1
C C18 -0.0849(4) 0.1125(5) 0.1895(5) 0.1046(14) Uani d 1
C C19 0.2236(3) 0.8536(3) 0.3129(2) 0.0504(5) Uani d 1
C C20 0.1674(3) 0.8738(4) 0.4290(3) 0.0701(8) Uani d 1
C C21 0.1218(5) 0.8918(10) 0.5191(5) 0.136(2) Uani d 1
H H5 0.189(2) 0.328(3) 0.420(2) 0.051(7) Uiso d 1
H H6 0.228(3) 0.296(4) 0.632(3) 0.068(8) Uiso d 1
H H7 0.389(3) 0.445(4) 0.763(3) 0.080(10) Uiso d 1
H H8 0.522(3) 0.636(4) 0.669(2) 0.059(7) Uiso d 1
H H9 0.486(3) 0.677(4) 0.455(3) 0.075(9) Uiso d 1
H H11 0.562(2) 0.435(4) 0.323(2) 0.054(7) Uiso d 1
H H12 0.736(3) 0.474(4) 0.203(3) 0.069(8) Uiso d 1
H H13 0.720(3) 0.641(4) 0.027(3) 0.068(8) Uiso d 1
H H14 0.511(3) 0.777(4) -0.037(3) 0.072(8) Uiso d 1
H H15 0.330(3) 0.737(4) 0.076(3) 0.060(7) Uiso d 1
H H16A -0.051(3) 0.446(4) 0.056(3) 0.060(8) Uiso d 1
H H16B 0.053(3) 0.332(4) 0.014(3) 0.070(9) Uiso d 1
H H18 -0.113(6) 0.010(8) 0.228(6) 0.18(2) Uiso d 1
H H19A 0.315(3) 0.879(4) 0.328(2) 0.061(7) Uiso d 1
H H19B 0.182(3) 0.926(4) 0.250(3) 0.067(8) Uiso d 1
H H21 0.087(5) 0.905(8) 0.590(5) 0.16(2) Uiso d 1

loop_
_atom_site_aniso_label
_atom_site_aniso_U_11
_atom_site_aniso_U_22
_atom_site_aniso_U_33
_atom_site_aniso_U_12
_atom_site_aniso_U_13
_atom_site_aniso_U_23
O1 0.0528(9) 0.0399(8) 0.0585(10) 0.0036(7) 0.0088(7) -0.0076(7)
O2 0.0430(8) 0.0499(9) 0.0606(10) 0.0084(7) -0.0045(7) 0.0041(7)
N1 0.0425(9) 0.0389(9) 0.0426(9) -0.0019(7) -0.0033(7) -0.0008(8)
N2 0.0373(8) 0.0349(9) 0.0492(10) 0.0009(7) 0.0014(7) -0.0011(7)
C1 0.0361(9) 0.0342(9) 0.0432(11) 0.0012(8) 0.0035(8) 0.0012(8)
C2 0.0414(10) 0.0385(10) 0.0368(10) -0.0003(8) 0.0070(8) 0.0009(8)
C3 0.0396(10) 0.0403(11) 0.0365(10) 0.0013(8) 0.0024(8) 0.0058(8)
C4 0.0349(9) 0.0385(11) 0.0423(11) 0.0052(8) 0.0055(8) 0.0012(8)
C5 0.0414(11) 0.0468(12) 0.0501(12) 0.0006(9) 0.0094(9) 0.0032(10)
C6 0.0574(13) 0.0592(15) 0.0556(14) 0.0074(12) 0.0183(11) 0.0142(12)
C7 0.0644(15) 0.0677(16) 0.0400(12) 0.0230(13) 0.0082(10) 0.0047(11)
C8 0.0531(12) 0.0545(14) 0.0476(13) 0.0104(11) -0.0037(10) -0.0093(11)
C9 0.0438(11) 0.0440(11) 0.0478(12) 0.0016(9) 0.0035(9) -0.0013(9)
C10 0.0386(9) 0.0391(11) 0.0412(10) -0.0022(8) 0.0060(7) 0.0009(8)
C11 0.0405(10) 0.0450(12) 0.0468(12) 0.0014(9) 0.0054(9) 0.0040(10)
C12 0.0419(11) 0.0616(15) 0.0605(15) 0.0032(11) 0.0105(10) 0.0011(12)
C13 0.0519(13) 0.0735(17) 0.0601(14) -0.0040(12) 0.0219(11) 0.0055(13)
C14 0.0692(16) 0.0698(17) 0.0498(14) -0.0003(13) 0.0166(12) 0.0179(13)
C15 0.0482(12) 0.0622(15) 0.0507(13) 0.0044(11) 0.0053(10) 0.0129(12)
C16 0.0540(13) 0.0525(14) 0.0520(14) -0.0059(11) -0.0086(11) -0.0047(12)
C17 0.0463(12) 0.0490(14) 0.088(2) -0.0035(10) 0.0067(12) -0.0068(13)
C18 0.081(2) 0.066(2) 0.174(4) -0.0128(18) 0.043(2) 0.017(2)
C19 0.0479(13) 0.0358(11) 0.0664(15) 0.0013(9) 0.0025(11) -0.0020(11)
C20 0.0587(15) 0.0758(19) 0.0742(19) 0.0032(14) 0.0024(13) -0.0289(16)
C21 0.103(3) 0.214(6) 0.094(3) 0.001(4) 0.026(2) -0.069(4)

loop_
_atom_type_symbol
_atom_type_description
_atom_type_scat_dispersion_real
_atom_type_scat_dispersion_imag
_atom_type_scat_source
C C 0.0033 0.0016 'International Tables Vol C Tables 4.2.6.8 and 6.1.1.4'
H H 0.0000 0.0000 'International Tables Vol C Tables 4.2.6.8 and 6.1.1.4'
N N 0.0061 0.0033 'International Tables Vol C Tables 4.2.6.8 and 6.1.1.4'
O O 0.0106 0.0060 'International Tables Vol C Tables 4.2.6.8 and 6.1.1.4'

loop_
_geom_angle_atom_site_label_1
_geom_angle_atom_site_label_2
_geom_angle_atom_site_label_3
_geom_angle
C2 N1 C3 112.60(17)
C2 N1 C16 124.3(2)
C3 N1 C16 122.9(2)
C3 N2 C1 112.90(16)
C3 N2 C19 121.81(18)
C19 N2 C1 124.78(17)
N2 C1 C2 100.41(15)
N2 C1 C4 109.84(16)
N2 C1 C10 112.27(16)
C4 C1 C2 111.07(16)
C4 C1 C10 116.25(15)
C10 C1 C2 105.76(16)
O1 C2 N1 126.3(2)
O1 C2 C1 126.93(19)
N1 C2 C1 106.74(16)
O2 C3 N1 125.0(2)
O2 C3 N2 128.0(2)
N2 C3 N1 107.02(17)
C5 C4 C1 120.41(18)
C9 C4 C1 120.74(18)
C9 C4 C5 118.6(2)
C4 C5 H5 121.0(14)
C6 C5 C4 120.7(2)
C6 C5 H5 118.4(14)
C5 C6 H6 119(2)
C7 C6 C5 120.0(2)
C7 C6 H6 120.8(19)
C6 C7 C8 119.8(2)
C6 C7 H7 121.8(18)
C8 C7 H7 118.3(18)
C7 C8 H8 120.2(16)
C9 C8 C7 120.4(2)
C9 C8 H8 119.3(16)
C4 C9 H9 118.4(19)
C8 C9 C4 120.4(2)
C8 C9 H9 121.2(19)
C11 C10 C1 120.65(18)
C11 C10 C15 118.4(2)
C15 C10 C1 120.64(18)
C10 C11 C12 120.2(2)
C10 C11 H11 120.6(14)
C12 C11 H11 119.3(14)
C11 C12 H12 119.8(18)
C13 C12 C11 120.9(2)
C13 C12 H12 119.3(18)
C12 C13 H13 119.5(17)
C14 C13 C12 119.3(2)
C14 C13 H13 121.2(17)
C13 C14 C15 120.6(2)
C13 C14 H14 121.1(17)
C15 C14 H14 118.2(17)
C10 C15 C14 120.7(2)
C10 C15 H15 119.9(16)
C14 C15 H15 119.3(16)
N1 C16 H16A 107.0(19)
N1 C16 H16B 108.8(17)
C17 C16 N1 113.0(2)
C17 C16 H16A 112.0(18)
C17 C16 H16B 108.8(18)
H16A C16 H16B 107(2)
C18 C17 C16 177.3(4)
C17 C18 H18 176(3)
N2 C19 C20 114.0(2)
N2 C19 H19A 108.9(18)
N2 C19 H19B 104.8(18)
C20 C19 H19A 107.8(16)
C20 C19 H19B 112.0(17)
H19A C19 H19B 109(2)
C21 C20 C19 178.8(5)
C20 C21 H21 179(4)

loop_
_geom_bond_atom_site_label_1
_geom_bond_atom_site_label_2
_geom_bond_distance
O1 C2 1.203(3)
O2 C3 1.208(2)
N1 C2 1.360(3)
N1 C3 1.399(3)
N1 C16 1.453(3)
N2 C1 1.472(3)
N2 C3 1.346(3)
N2 C19 1.454(3)
C1 C10 1.534(3)
C2 C1 1.545(3)
C4 C1 1.529(3)
C4 C5 1.390(3)
C4 C9 1.390(3)
C5 C6 1.389(3)
C5 H5 1.02(3)
C6 C7 1.370(4)
C6 H6 0.90(3)
C7 H7 1.01(3)
C8 C7 1.384(4)
C8 H8 0.98(3)
C9 C8 1.380(3)
C9 H9 0.93(3)
C10 C11 1.388(3)
C10 C15 1.390(3)
C11 C12 1.391(3)
C11 H11 1.00(3)
C12 C13 1.377(4)
C12 H12 0.94(3)
C13 C14 1.366(4)
C13 H13 1.01(3)
C14 H14 1.00(3)
C15 C14 1.390(4)
C15 H15 0.99(3)
C16 H16A 0.89(3)
C16 H16B 0.98(3)
C17 C16 1.447(4)
C17 C18 1.162(5)
C18 H18 0.97(6)
C19 C20 1.462(4)
C19 H19A 0.94(3)
C19 H19B 0.95(3)
C20 C21 1.148(5)
C21 H21 0.90(5)

loop_
_geom_contact_atom_site_label_1
_geom_contact_atom_site_label_2
_geom_contact_distance
_geom_contact_site_symmetry_2
_geom_contact_publ_flag
O1 H16B 2.84(2) . yes
O1 H13 2.61(2) 2_645 yes
O1 H5 2.767(18) . yes
O1 H8 2.62(2) 2_646 yes
O2 H18 2.68(5) 1_565 yes
O2 H19B 2.65(2) . yes
O2 H16A 2.50(2) . yes
O2 H16B 2.33(2) 2_555 yes
N2 H15 2.53(2) . yes
C4 C20 3.372(3) . yes
C9 C19 3.378(3) . yes
C9 C11 3.138(3) . yes
C9 C20 3.472(3) . yes
C11 C9 3.138(3) . no
C15 C19 3.450(3) . yes
C19 C15 3.450(3) . no
C19 C9 3.378(3) . no
C20 C4 3.372(3) . no
C20 C9 3.472(3) . no
C2 H5 2.476(18) . yes
C4 H11 2.679(18) . yes
C6 H9 2.97(2) 2_646 yes
C6 H18 2.90(4) 2_556 yes
C8 H11 2.94(2) 2_656 yes
C8 H19A 2.83(2) 2_646 yes
C9 H11 2.73(2) . yes
C10 H9 2.75(2) . yes
C10 H19A 2.96(2) . yes
C11 H14 2.94(2) 2_645 yes
C11 H9 2.79(2) . yes
C12 H14 2.91(2) 2_645 yes
C14 H7 2.97(2) 2_656 yes
H8 H11 2.53(3) 2_656 yes
H9 H11 2.58(3) . yes

loop_
_geom_hbond_atom_site_label_D
_geom_hbond_atom_site_label_H
_geom_hbond_atom_site_label_A
_geom_hbond_site_symmetry_A
_geom_hbond_distance_DH
_geom_hbond_distance_HA
_geom_hbond_distance_DA
_geom_hbond_angle_DHA
_geom_hbond_publ_flag
C16 H16B O2 2_545 0.98(3) 2.33(3) 3.178(3) 144(2) yes
C9 H9 Cg1 2_656 0.93(3) 2.93(2) 3.778(2) 152.7(17) yes
C14 H14 Cg2 2_655 1.00(3) 2.87(2) 3.762(3) 149.6(17) yes

loop_
_geom_torsion_atom_site_label_1
_geom_torsion_atom_site_label_2
_geom_torsion_atom_site_label_3
_geom_torsion_atom_site_label_4
_geom_torsion
C3 N2 C1 C4 -112.10(13)
C19 N2 C1 C4 59.82(18)
C3 N2 C1 C10 116.91(13)
C19 N2 C1 C10 -71.17(19)
C3 N2 C1 C2 4.97(15)
C19 N2 C1 C2 176.88(13)
C9 C4 C1 N2 -87.33(15)
C5 C4 C1 N2 86.52(16)
C9 C4 C1 C10 41.52(19)
C5 C4 C1 C10 -144.63(14)
C9 C4 C1 C2 162.49(13)
C5 C4 C1 C2 -23.66(18)
O1 C2 C1 N2 177.04(14)
N1 C2 C1 N2 -1.91(14)
O1 C2 C1 C4 -66.81(19)
N1 C2 C1 C4 114.23(13)
O1 C2 C1 C10 60.15(19)
N1 C2 C1 C10 -118.80(12)
C3 N1 C2 O1 179.51(14)
C16 N1 C2 O1 -5.2(2)
C3 N1 C2 C1 -1.52(16)
C16 N1 C2 C1 173.78(14)
C19 N2 C3 O2 2.4(2)
C1 N2 C3 O2 174.63(14)
C19 N2 C3 N1 -178.28(14)
C1 N2 C3 N1 -6.09(16)
C2 N1 C3 O2 -175.99(14)
C16 N1 C3 O2 8.6(2)
C2 N1 C3 N2 4.70(16)
C16 N1 C3 N2 -170.68(14)
C9 C4 C5 C6 0.3(2)
C1 C4 C5 C6 -173.66(14)
C4 C5 C6 C7 -0.3(3)
C5 C6 C7 C8 0.0(3)
C9 C8 C7 C6 0.3(3)
C4 C9 C8 C7 -0.3(3)
C5 C4 C9 C8 0.0(2)
C1 C4 C9 C8 173.96(14)
N2 C1 C10 C11 159.40(13)
C4 C1 C10 C11 31.74(19)
C2 C1 C10 C11 -92.03(15)
N2 C1 C10 C15 -27.33(19)
C4 C1 C10 C15 -154.99(14)
C2 C1 C10 C15 81.25(17)
C15 C10 C11 C12 0.6(2)
C1 C10 C11 C12 174.00(15)
C10 C11 C12 C13 -0.2(3)
C11 C12 C13 C14 -0.1(3)
C12 C13 C14 C15 0.0(3)
C10 C15 C14 C13 0.4(3)
C11 C10 C15 C14 -0.7(3)
C1 C10 C15 C14 -174.13(17)
C2 N1 C16 C17 69.8(2)
C3 N1 C16 C17 -115.34(18)
C3 N2 C19 C20 76.6(2)
C1 N2 C19 C20 -94.61(19)

_cod_database_fobs_code 2242974
